data_7120273
loop_
_publ_author_name
'Xu, Xiaobing'
'Liu, Jianchao'
'Lu, Lin'
'Wang, Furong'
'Yin, BiaoLin'

_publ_section_title
;
 Palladium-catalyzed Regioselective Intramolecular Direct Arylation of
 N-(o-Bromophenyl)-3-Indolecarboxamides: Access to
 Spiro-Indoline-3,3&#x00B4;-Oxindoles and
 5,11-Dihydro-6H-indolo[3,2-c]quinolin-6-ones
;
_journal_name_full 'Chem. Commun.'
_journal_paper_doi 10.1039/C7CC02256E
_journal_year 2017
_chemical_formula_moiety 'C24 H22 N2 O2'
_chemical_formula_sum 'C24 H22 N2 O2'
_chemical_formula_weight 370.43
_space_group_crystal_system monoclinic
_space_group_IT_number 14
_space_group_name_Hall '-P 2yn'
_space_group_name_H-M_alt 'P 1 21/n 1'
_symmetry_space_group_name_Hall '-P 2yn'
_symmetry_space_group_name_H-M 'P 1 21/n 1'
_atom_sites_solution_hydrogens geom
_atom_sites_solution_primary dual
_audit_creation_date 2017-05-24
_audit_creation_method
;
Olex2 1.2
(compiled 2017.03.28 svn.r3405 for OlexSys, GUI svn.r5337)
;
_cell_angle_alpha 90
_cell_angle_beta 99.781(3)
_cell_angle_gamma 90
_cell_formula_units_Z 4
_cell_length_a 13.8659(4)
_cell_length_b 9.3188(3)
_cell_length_c 14.7114(5)
_cell_measurement_reflns_used 5250
_cell_measurement_temperature 100.00(10)
_cell_measurement_theta_max 73.5030
_cell_measurement_theta_min 4.7310
_cell_volume 1873.28(10)
_computing_cell_refinement 'CrysAlisPro 1.171.38.43f (Rigaku OD, 2015)'
_computing_data_collection 'CrysAlisPro 1.171.38.43f (Rigaku OD, 2015)'
_computing_data_reduction 'CrysAlisPro 1.171.38.43f (Rigaku OD, 2015)'
_computing_molecular_graphics 'Olex2 (Dolomanov et al., 2009)'
_computing_publication_material 'Olex2 (Dolomanov et al., 2009)'
_computing_structure_refinement 'ShelXL (Sheldrick, 2015)'
_computing_structure_solution 'ShelXT (Sheldrick, 2015)'
_diffrn_ambient_environment N~2~
_diffrn_ambient_temperature 100.00(10)
_diffrn_detector 'CCD plate'
_diffrn_detector_area_resol_mean 5.2684
_diffrn_detector_type AtlasS2
_diffrn_measured_fraction_theta_full 0.999
_diffrn_measured_fraction_theta_max 0.970
_diffrn_measurement_details
;
List of Runs (angles in degrees, time in seconds):

  # Type    Start    End  Width  t~exp~   \w     \q     \k     \f   Frames
--------------------------------------------------------------------------
  1  \w    -55.00  34.00   1.00    1.00    --  -40.46  37.00  90.00   89
  2  \w    -65.00  36.00   1.00    1.00    --  -40.46  37.00   0.00  101
  3  \w     11.00  37.00   1.00    1.00    --   40.46 -99.00 150.00   26
  4  \w     33.00  92.00   1.00    1.00    --  107.48 -94.00  30.00   59
  5  \w     61.00  95.00   1.00    1.00    --   40.46-125.00 -30.00   34
  6  \w    100.00 161.00   1.00    1.00    --  107.48  45.00 -30.00   61
  7  \w     93.00 177.00   1.00    1.00    --  107.48  77.00-180.00   84
  8  \w     65.00 137.00   1.00    1.00    --  107.48 178.00   0.00   72
  9  \w     65.00 151.00   1.00    1.00    --  107.48 178.00  90.00   86
 10  \w     81.00 170.00   1.00    1.00    --  107.48  45.00  90.00   89
;
_diffrn_measurement_device 'four-circle diffractometer'
_diffrn_measurement_device_type 'SuperNova, Dual, Cu at zero, AtlasS2'
_diffrn_measurement_method '\w scans'
_diffrn_orient_matrix_type 'CrysAlisPro convention (1999,Acta A55,543-557)'
_diffrn_orient_matrix_UB_11 -0.0353312000
_diffrn_orient_matrix_UB_12 0.1562879000
_diffrn_orient_matrix_UB_13 0.0034498000
_diffrn_orient_matrix_UB_21 -0.0737539000
_diffrn_orient_matrix_UB_22 -0.0245624000
_diffrn_orient_matrix_UB_23 -0.0894785000
_diffrn_orient_matrix_UB_31 -0.0774958000
_diffrn_orient_matrix_UB_32 -0.0480774000
_diffrn_orient_matrix_UB_33 0.0573145000
_diffrn_radiation_monochromator mirror
_diffrn_radiation_probe x-ray
_diffrn_radiation_type CuK\a
_diffrn_radiation_wavelength 1.54184
_diffrn_reflns_av_R_equivalents 0.0212
_diffrn_reflns_av_unetI/netI 0.0255
_diffrn_reflns_Laue_measured_fraction_full 0.999
_diffrn_reflns_Laue_measured_fraction_max 0.970
_diffrn_reflns_limit_h_max 16
_diffrn_reflns_limit_h_min -17
_diffrn_reflns_limit_k_max 11
_diffrn_reflns_limit_k_min -11
_diffrn_reflns_limit_l_max 18
_diffrn_reflns_limit_l_min -15
_diffrn_reflns_number 7326
_diffrn_reflns_point_group_measured_fraction_full 0.999
_diffrn_reflns_point_group_measured_fraction_max 0.970
_diffrn_reflns_theta_full 67.684
_diffrn_reflns_theta_max 73.610
_diffrn_reflns_theta_min 4.051
_diffrn_source 'micro-focus sealed X-ray tube'
_diffrn_source_type 'SuperNova (Cu) X-ray Source'
_exptl_absorpt_coefficient_mu 0.667
_exptl_absorpt_correction_T_max 1.00000
_exptl_absorpt_correction_T_min 0.82508
_exptl_absorpt_correction_type multi-scan
_exptl_absorpt_process_details
;
CrysAlisPro 1.171.38.43f (Rigaku Oxford Diffraction, 2015)
Empirical absorption correction using spherical harmonics,
 implemented in SCALE3 ABSPACK scaling algorithm.
;
_exptl_crystal_colour colorless
_exptl_crystal_density_diffrn 1.313
_exptl_crystal_description block
_exptl_crystal_F_000 784
_exptl_crystal_size_max 0.18
_exptl_crystal_size_mid 0.14
_exptl_crystal_size_min 0.12
_refine_diff_density_max 0.194
_refine_diff_density_min -0.242
_refine_diff_density_rms 0.048
_refine_ls_extinction_method none
_refine_ls_goodness_of_fit_ref 1.064
_refine_ls_hydrogen_treatment constr
_refine_ls_matrix_type full
_refine_ls_number_parameters 255
_refine_ls_number_reflns 3681
_refine_ls_number_restraints 0
_refine_ls_restrained_S_all 1.064
_refine_ls_R_factor_all 0.0461
_refine_ls_R_factor_gt 0.0428
_refine_ls_shift/su_max 0.000
_refine_ls_shift/su_mean 0.000
_refine_ls_structure_factor_coef Fsqd
_refine_ls_weighting_details 'w=1/[\s^2^(Fo^2^)+(0.0542P)^2^+0.6648P] where P=(Fo^2^+2Fc^2^)/3'
_refine_ls_weighting_scheme calc
_refine_ls_wR_factor_gt 0.1083
_refine_ls_wR_factor_ref 0.1104
_reflns_Friedel_coverage 0.000
_reflns_number_gt 3414
_reflns_number_total 3681
_reflns_threshold_expression 'I > 2\s(I)'
_cod_data_source_file c7cc02256e1.cif
_cod_data_source_block exp_579
_cod_database_code 7120273
_shelx_shelxl_version_number 2016/6
_shelx_space_group_comment
;
The symmetry employed for this shelxl refinement is uniquely defined
by the following loop, which should always be used as a source of
symmetry information in preference to the above space-group names.
They are only intended as comments.
;
_shelx_estimated_absorpt_t_max 0.924
_shelx_estimated_absorpt_t_min 0.889
_reflns_odcompleteness_completeness 99.89
_reflns_odcompleteness_iscentric 1
_reflns_odcompleteness_theta 66.97
_olex2_refinement_description
;
1. Fixed Uiso
 At 1.2 times of:
  All C(H) groups, All C(H,H) groups
 At 1.5 times of:
  All C(H,H,H) groups
2.a Ternary CH refined with riding coordinates:
 C7(H7)
2.b Secondary CH2 refined with riding coordinates:
 C16(H16A,H16B)
2.c Aromatic/amide H refined with riding coordinates:
 C2(H2), C14(H14), C3(H3), C5(H5), C13(H13), C4(H4), C22(H22), C11(H11),
 C12(H12), C18(H18), C20(H20), C21(H21), C19(H19)
2.d Idealised Me refined as rotating group:
 C24(H24A,H24B,H24C), C23(H23A,H23B,H23C)
;
_olex2_submission_special_instructions 'No special instructions were received'
_oxdiff_exptl_absorpt_empirical_details
;
Empirical correction (ABSPACK) includes:
- Absorption correction using spherical harmonics
- Frame scaling
;
_oxdiff_exptl_absorpt_empirical_full_max 1.372
_oxdiff_exptl_absorpt_empirical_full_min 0.646

loop_
_space_group_symop_operation_xyz
'x, y, z'
'-x+1/2, y+1/2, -z+1/2'
'-x, -y, -z'
'x-1/2, -y-1/2, z-1/2'

loop_
_atom_site_label
_atom_site_type_symbol
_atom_site_fract_x
_atom_site_fract_y
_atom_site_fract_z
_atom_site_U_iso_or_equiv
_atom_site_adp_type
_atom_site_occupancy
_atom_site_site_symmetry_order
_atom_site_calc_flag
_atom_site_refinement_flags_posn
O2 O 0.62396(7) 0.84297(10) 0.44524(7) 0.0249(2) Uani 1 1 d .
O1 O 0.50455(7) 0.42855(12) 0.37265(7) 0.0314(2) Uani 1 1 d .
N1 N 0.67226(8) 0.41449(12) 0.38483(8) 0.0230(2) Uani 1 1 d .
N2 N 0.48501(10) 0.82571(17) 0.33413(9) 0.0390(4) Uani 1 1 d .
C1 C 0.54409(9) 0.66867(14) 0.23820(9) 0.0195(3) Uani 1 1 d .
C15 C 0.71029(9) 0.64031(15) 0.34002(9) 0.0201(3) Uani 1 1 d .
C10 C 0.74861(10) 0.50677(14) 0.36986(9) 0.0208(3) Uani 1 1 d .
C6 C 0.47755(9) 0.77903(15) 0.24483(9) 0.0231(3) Uani 1 1 d .
C2 C 0.55357(9) 0.61178(14) 0.15386(9) 0.0217(3) Uani 1 1 d .
H2 H 0.599711 0.540788 0.149515 0.026 Uiso 1 1 calc R
C9 C 0.58302(10) 0.48185(15) 0.36500(9) 0.0230(3) Uani 1 1 d .
C8 C 0.60037(9) 0.63604(14) 0.33389(9) 0.0204(3) Uani 1 1 d .
C14 C 0.77093(10) 0.74760(15) 0.31796(9) 0.0229(3) Uani 1 1 d .
H14 H 0.745746 0.836780 0.297862 0.027 Uiso 1 1 calc R
C3 C 0.49248(10) 0.66263(15) 0.07454(9) 0.0238(3) Uani 1 1 d .
H3 H 0.497817 0.625402 0.016948 0.029 Uiso 1 1 calc R
C17 C 0.73195(9) 0.26017(15) 0.52020(9) 0.0221(3) Uani 1 1 d .
C5 C 0.41495(10) 0.82893(16) 0.16691(10) 0.0255(3) Uani 1 1 d .
H5 H 0.368816 0.899865 0.171409 0.031 Uiso 1 1 calc R
C13 C 0.87127(10) 0.71912(16) 0.32651(9) 0.0248(3) Uani 1 1 d .
H13 H 0.913292 0.789894 0.311722 0.030 Uiso 1 1 calc R
C4 C 0.42400(9) 0.76877(16) 0.08228(9) 0.0243(3) Uani 1 1 d .
H4 H 0.383076 0.800476 0.029382 0.029 Uiso 1 1 calc R
C22 C 0.70434(10) 0.35385(15) 0.58510(10) 0.0260(3) Uani 1 1 d .
H22 H 0.658087 0.424887 0.566465 0.031 Uiso 1 1 calc R
C11 C 0.84792(10) 0.47706(15) 0.37953(10) 0.0251(3) Uani 1 1 d .
H11 H 0.873073 0.388147 0.400238 0.030 Uiso 1 1 calc R
C12 C 0.90831(10) 0.58621(16) 0.35687(10) 0.0263(3) Uani 1 1 d .
H12 H 0.975153 0.569410 0.362265 0.032 Uiso 1 1 calc R
C7 C 0.55541(9) 0.74658(15) 0.39694(9) 0.0227(3) Uani 1 1 d .
H7 H 0.522357 0.694378 0.440657 0.027 Uiso 1 1 calc R
C16 C 0.68555(11) 0.26795(15) 0.41938(10) 0.0262(3) Uani 1 1 d .
H16A H 0.726389 0.216229 0.383084 0.031 Uiso 1 1 calc R
H16B H 0.622357 0.220611 0.411164 0.031 Uiso 1 1 calc R
C18 C 0.80061(10) 0.15360(16) 0.54974(10) 0.0276(3) Uani 1 1 d .
H18 H 0.819071 0.090189 0.506988 0.033 Uiso 1 1 calc R
C24 C 0.43209(10) 0.94559(17) 0.36329(10) 0.0303(3) Uani 1 1 d .
H24A H 0.455226 1.033000 0.339964 0.045 Uiso 1 1 calc GR
H24B H 0.442269 0.949062 0.429451 0.045 Uiso 1 1 calc GR
H24C H 0.363533 0.934553 0.339885 0.045 Uiso 1 1 calc GR
C23 C 0.66970(11) 0.78331(18) 0.53117(10) 0.0307(3) Uani 1 1 d .
H23A H 0.705558 0.698823 0.520020 0.046 Uiso 1 1 calc GR
H23B H 0.620600 0.758487 0.567245 0.046 Uiso 1 1 calc GR
H23C H 0.713724 0.852486 0.564030 0.046 Uiso 1 1 calc GR
C20 C 0.81492(12) 0.23521(18) 0.70606(11) 0.0346(4) Uani 1 1 d .
H20 H 0.843039 0.227683 0.767934 0.042 Uiso 1 1 calc R
C21 C 0.74594(12) 0.34112(17) 0.67773(11) 0.0321(3) Uani 1 1 d .
H21 H 0.727443 0.403841 0.720845 0.038 Uiso 1 1 calc R
C19 C 0.84180(11) 0.14092(18) 0.64223(11) 0.0326(3) Uani 1 1 d .
H19 H 0.887382 0.069143 0.661214 0.039 Uiso 1 1 calc R

loop_
_atom_site_aniso_label
_atom_site_aniso_U_11
_atom_site_aniso_U_22
_atom_site_aniso_U_33
_atom_site_aniso_U_23
_atom_site_aniso_U_13
_atom_site_aniso_U_12
O2 0.0219(5) 0.0257(5) 0.0261(5) -0.0010(4) 0.0012(4) 0.0011(4)
O1 0.0254(5) 0.0333(6) 0.0356(6) 0.0067(4) 0.0053(4) -0.0035(4)
N1 0.0244(6) 0.0217(6) 0.0217(5) 0.0022(4) 0.0006(4) 0.0014(4)
N2 0.0369(7) 0.0536(9) 0.0223(6) -0.0104(6) -0.0068(5) 0.0274(7)
C1 0.0176(6) 0.0218(6) 0.0188(6) 0.0020(5) 0.0019(5) -0.0004(5)
C15 0.0190(6) 0.0254(7) 0.0156(6) 0.0003(5) 0.0018(4) 0.0034(5)
C10 0.0226(6) 0.0231(7) 0.0162(6) -0.0021(5) 0.0014(5) 0.0015(5)
C6 0.0193(6) 0.0280(7) 0.0212(7) -0.0014(5) 0.0009(5) 0.0034(5)
C2 0.0210(6) 0.0206(6) 0.0233(7) -0.0001(5) 0.0031(5) -0.0013(5)
C9 0.0229(6) 0.0274(7) 0.0181(6) 0.0017(5) 0.0021(5) 0.0008(5)
C8 0.0176(6) 0.0243(7) 0.0187(6) 0.0024(5) 0.0014(5) 0.0015(5)
C14 0.0225(6) 0.0252(7) 0.0208(6) 0.0017(5) 0.0029(5) 0.0025(5)
C3 0.0250(6) 0.0267(7) 0.0194(6) -0.0014(5) 0.0027(5) -0.0051(5)
C17 0.0216(6) 0.0227(6) 0.0223(7) 0.0025(5) 0.0047(5) -0.0012(5)
C5 0.0192(6) 0.0306(7) 0.0252(7) 0.0015(6) -0.0003(5) 0.0041(5)
C13 0.0219(6) 0.0293(7) 0.0234(7) -0.0011(5) 0.0045(5) -0.0013(5)
C4 0.0195(6) 0.0299(7) 0.0218(7) 0.0044(5) -0.0012(5) -0.0036(5)
C22 0.0279(7) 0.0222(7) 0.0285(7) -0.0003(5) 0.0061(5) -0.0005(5)
C11 0.0236(6) 0.0235(7) 0.0265(7) -0.0040(5) -0.0002(5) 0.0070(5)
C12 0.0190(6) 0.0327(7) 0.0267(7) -0.0054(6) 0.0024(5) 0.0046(5)
C7 0.0168(6) 0.0300(7) 0.0205(6) -0.0008(5) 0.0006(5) 0.0031(5)
C16 0.0330(7) 0.0206(7) 0.0238(7) 0.0013(5) 0.0011(5) 0.0016(5)
C18 0.0248(7) 0.0326(8) 0.0267(7) 0.0043(6) 0.0087(5) 0.0062(6)
C24 0.0247(7) 0.0357(8) 0.0293(7) -0.0066(6) 0.0014(5) 0.0098(6)
C23 0.0264(7) 0.0387(8) 0.0240(7) -0.0060(6) -0.0046(5) 0.0077(6)
C20 0.0351(8) 0.0431(9) 0.0233(7) 0.0054(6) -0.0020(6) -0.0081(7)
C21 0.0413(8) 0.0305(8) 0.0255(7) -0.0047(6) 0.0087(6) -0.0078(6)
C19 0.0242(7) 0.0414(9) 0.0316(8) 0.0102(7) 0.0034(6) 0.0050(6)

loop_
_atom_type_symbol
_atom_type_description
_atom_type_scat_dispersion_real
_atom_type_scat_dispersion_imag
_atom_type_scat_source
C C 0.0181 0.0091 'International Tables Vol C Tables 4.2.6.8 and 6.1.1.4'
H H 0.0000 0.0000 'International Tables Vol C Tables 4.2.6.8 and 6.1.1.4'
N N 0.0311 0.0180 'International Tables Vol C Tables 4.2.6.8 and 6.1.1.4'
O O 0.0492 0.0322 'International Tables Vol C Tables 4.2.6.8 and 6.1.1.4'

loop_
_geom_angle_atom_site_label_1
_geom_angle_atom_site_label_2
_geom_angle_atom_site_label_3
_geom_angle
C7 O2 C23 111.01(11)
C10 N1 C16 124.89(11)
C9 N1 C10 111.17(11)
C9 N1 C16 123.92(12)
C6 N2 C7 112.81(12)
C6 N2 C24 124.88(12)
C7 N2 C24 122.25(12)
C6 C1 C8 108.91(11)
C2 C1 C6 120.83(12)
C2 C1 C8 130.20(12)
C10 C15 C8 108.76(11)
C14 C15 C10 120.38(12)
C14 C15 C8 130.79(12)
C15 C10 N1 109.72(11)
C11 C10 N1 128.35(12)
C11 C10 C15 121.91(13)
N2 C6 C1 110.95(12)
N2 C6 C5 128.08(13)
C5 C6 C1 120.97(13)
C1 C2 H2 120.6
C1 C2 C3 118.90(13)
C3 C2 H2 120.6
O1 C9 N1 125.47(13)
O1 C9 C8 126.52(12)
N1 C9 C8 108.00(11)
C1 C8 C9 112.37(11)
C1 C8 C7 102.78(10)
C15 C8 C1 113.81(10)
C15 C8 C9 102.34(10)
C15 C8 C7 116.18(11)
C9 C8 C7 109.64(10)
C15 C14 H14 120.8
C15 C14 C13 118.50(13)
C13 C14 H14 120.8
C2 C3 H3 120.1
C4 C3 C2 119.79(12)
C4 C3 H3 120.1
C22 C17 C16 121.33(12)
C18 C17 C22 119.03(13)
C18 C17 C16 119.58(12)
C6 C5 H5 121.2
C4 C5 C6 117.59(13)
C4 C5 H5 121.2
C14 C13 H13 119.8
C12 C13 C14 120.43(13)
C12 C13 H13 119.8
C3 C4 C5 121.83(13)
C3 C4 H4 119.1
C5 C4 H4 119.1
C17 C22 H22 120.0
C21 C22 C17 120.05(14)
C21 C22 H22 120.0
C10 C11 H11 121.4
C10 C11 C12 117.13(13)
C12 C11 H11 121.4
C13 C12 C11 121.65(12)
C13 C12 H12 119.2
C11 C12 H12 119.2
O2 C7 N2 108.97(12)
O2 C7 C8 114.28(10)
O2 C7 H7 109.6
N2 C7 C8 104.51(11)
N2 C7 H7 109.6
C8 C7 H7 109.6
N1 C16 C17 113.19(11)
N1 C16 H16A 108.9
N1 C16 H16B 108.9
C17 C16 H16A 108.9
C17 C16 H16B 108.9
H16A C16 H16B 107.8
C17 C18 H18 119.6
C19 C18 C17 120.79(14)
C19 C18 H18 119.6
N2 C24 H24A 109.5
N2 C24 H24B 109.5
N2 C24 H24C 109.5
H24A C24 H24B 109.5
H24A C24 H24C 109.5
H24B C24 H24C 109.5
O2 C23 H23A 109.5
O2 C23 H23B 109.5
O2 C23 H23C 109.5
H23A C23 H23B 109.5
H23A C23 H23C 109.5
H23B C23 H23C 109.5
C21 C20 H20 120.0
C19 C20 H20 120.0
C19 C20 C21 119.96(14)
C22 C21 H21 119.9
C20 C21 C22 120.29(14)
C20 C21 H21 119.9
C18 C19 H19 120.1
C20 C19 C18 119.87(14)
C20 C19 H19 120.1

loop_
_geom_bond_atom_site_label_1
_geom_bond_atom_site_label_2
_geom_bond_distance
O2 C7 1.4092(16)
O2 C23 1.4272(17)
O1 C9 1.2186(17)
N1 C10 1.4100(17)
N1 C9 1.3739(17)
N1 C16 1.4578(18)
N2 C6 1.3709(18)
N2 C7 1.4297(18)
N2 C24 1.4413(18)
C1 C6 1.3960(18)
C1 C2 1.3760(19)
C1 C8 1.5199(17)
C15 C10 1.3944(18)
C15 C8 1.5119(17)
C15 C14 1.3801(19)
C10 C11 1.3880(18)
C6 C5 1.3949(18)
C2 H2 0.9300
C2 C3 1.4028(19)
C9 C8 1.5392(19)
C8 C7 1.5832(18)
C14 H14 0.9300
C14 C13 1.4010(18)
C3 H3 0.9300
C3 C4 1.389(2)
C17 C22 1.3944(19)
C17 C16 1.5149(19)
C17 C18 1.3932(19)
C5 H5 0.9300
C5 C4 1.390(2)
C13 H13 0.9300
C13 C12 1.385(2)
C4 H4 0.9300
C22 H22 0.9300
C22 C21 1.392(2)
C11 H11 0.9300
C11 C12 1.393(2)
C12 H12 0.9300
C7 H7 0.9800
C16 H16A 0.9700
C16 H16B 0.9700
C18 H18 0.9300
C18 C19 1.388(2)
C24 H24A 0.9600
C24 H24B 0.9600
C24 H24C 0.9600
C23 H23A 0.9600
C23 H23B 0.9600
C23 H23C 0.9600
C20 H20 0.9300
C20 C21 1.388(2)
C20 C19 1.383(2)
C21 H21 0.9300
C19 H19 0.9300
